data_4110284
loop_
_publ_author_name
'Paul A. Rupar'
'Viktor N. Staroverov'
'Paul J. Ragogna'
'Kim M. Baines'

_publ_contact_author_address 'Dept of Chem, University of Western Ontario, London, Ontario, Canada  N6A 5B7'
_publ_contact_author_email kbaines2@uwo.ca
_publ_contact_author_name 'Dr. Kim M. Baines'
_publ_section_title
;
 A Germanium(II)-Centered Dication
;
_journal_name_full 'Journal of the American Chemical Society'
_journal_page_first 15138
_journal_page_last 15139
_journal_paper_doi 10.1021/ja0775725
_journal_volume 129
_journal_year 2007
_chemical_formula_moiety '(C11H20N2)3Ge, I2, C5H5N'
_chemical_formula_sum 'C38 H65 Ge I2 N7'
_chemical_formula_weight 946.36
_space_group_IT_number 198
_symmetry_cell_setting cubic
_symmetry_Int_Tables_number 198
_symmetry_space_group_name_Hall 'P 2ac 2ab 3'
_symmetry_space_group_name_H-M 'P 21 3'
_atom_sites_solution_hydrogens geom
_atom_sites_solution_primary direct
_atom_sites_solution_secondary difmap
_audit_creation_method SHELXL-97
_cell_angle_alpha 90.00
_cell_angle_beta 90.00
_cell_angle_gamma 90.00
_cell_formula_units_Z 4
_cell_length_a 16.3681(3)
_cell_length_b 16.3681(3)
_cell_length_c 16.3681(3)
_cell_measurement_temperature 150(2)
_cell_volume 4385.25(14)
_computing_cell_refinement 'DENZO-SMN (Otwinowski & Minor, 1997)'
_computing_data_collection 'COLLECT (Nonius, 1997-2001)'
_computing_data_reduction DENZO-SMN
_computing_molecular_graphics 'SHELXTL/PC (Sheldrick, 2001)'
_computing_publication_material SHELXTL/PC
_computing_structure_refinement 'SHELXL-97 (Sheldrick, 1997)'
_computing_structure_solution 'SHELXS-97 (Sheldrick, 1997)'
_diffrn_ambient_temperature 150(2)
_diffrn_measured_fraction_theta_full 0.998
_diffrn_measured_fraction_theta_max 0.998
_diffrn_measurement_device_type 'Nonius Kappa-CCD'
_diffrn_measurement_method '\f scans, and \w scans with \k offsets'
_diffrn_radiation_monochromator graphite
_diffrn_radiation_type MoK\a
_diffrn_radiation_wavelength 0.71073
_diffrn_reflns_av_R_equivalents 0.088
_diffrn_reflns_av_sigmaI/netI 0.0161
_diffrn_reflns_limit_h_max 21
_diffrn_reflns_limit_h_min -21
_diffrn_reflns_limit_k_max 15
_diffrn_reflns_limit_k_min -15
_diffrn_reflns_limit_l_max 14
_diffrn_reflns_limit_l_min -14
_diffrn_reflns_number 48407
_diffrn_reflns_theta_full 27.46
_diffrn_reflns_theta_max 27.46
_diffrn_reflns_theta_min 2.16
_diffrn_source 'fine-focus sealed tube'
_exptl_absorpt_coefficient_mu 2.139
_exptl_absorpt_correction_T_max 0.9006
_exptl_absorpt_correction_T_min 0.7538
_exptl_absorpt_correction_type multi-scan
_exptl_absorpt_process_details 'DENZO-SMN (Otwinowski & Minor, 1997)'
_exptl_crystal_colour colorless
_exptl_crystal_density_diffrn 1.433
_exptl_crystal_description petel
_exptl_crystal_F_000 1920
_exptl_crystal_recrystallization_method 'diff et2o into pyridine'
_exptl_crystal_size_max 0.14
_exptl_crystal_size_mid 0.10
_exptl_crystal_size_min 0.05
_refine_diff_density_max 1.661
_refine_diff_density_min -0.581
_refine_diff_density_rms 0.127
_refine_ls_abs_structure_details 'Flack H D (1983), Acta Cryst. A39, 876-881'
_refine_ls_abs_structure_Flack 0.09(4)
_refine_ls_extinction_coef 0.0036(3)
_refine_ls_extinction_expression Fc^*^=kFc[1+0.001xFc^2^\l^3^/sin(2\q)]^-1/4^
_refine_ls_extinction_method SHELXL
_refine_ls_goodness_of_fit_ref 1.199
_refine_ls_hydrogen_treatment constr
_refine_ls_matrix_type full
_refine_ls_number_parameters 153
_refine_ls_number_reflns 3366
_refine_ls_number_restraints 0
_refine_ls_restrained_S_all 1.199
_refine_ls_R_factor_all 0.0652
_refine_ls_R_factor_gt 0.0632
_refine_ls_shift/su_max 0.000
_refine_ls_shift/su_mean 0.000
_refine_ls_structure_factor_coef Fsqd
_refine_ls_weighting_details 'calc w=1/[\s^2^(Fo^2^)+(0.0087P)^2^+28.9548P] where P=(Fo^2^+2Fc^2^)/3'
_refine_ls_weighting_scheme calc
_refine_ls_wR_factor_gt 0.1418
_refine_ls_wR_factor_ref 0.1427
_reflns_number_gt 3244
_reflns_number_total 3366
_reflns_threshold_expression >2sigma(I)
_cod_data_source_file ja0775725-file005.cif
_cod_data_source_block 07155
_cod_database_code 4110284

loop_
_symmetry_equiv_pos_as_xyz
'x, y, z'
'-x+1/2, -y, z+1/2'
'-x, y+1/2, -z+1/2'
'x+1/2, -y+1/2, -z'
'z, x, y'
'z+1/2, -x+1/2, -y'
'-z+1/2, -x, y+1/2'
'-z, x+1/2, -y+1/2'
'y, z, x'
'-y, z+1/2, -x+1/2'
'y+1/2, -z+1/2, -x'
'-y+1/2, -z, x+1/2'

loop_
_atom_site_label
_atom_site_type_symbol
_atom_site_fract_x
_atom_site_fract_y
_atom_site_fract_z
_atom_site_U_iso_or_equiv
_atom_site_adp_type
_atom_site_occupancy
_atom_site_symmetry_multiplicity
_atom_site_calc_flag
_atom_site_refinement_flags
_atom_site_disorder_assembly
_atom_site_disorder_group
I1 I 0.28646(3) -0.28646(3) 0.21354(3) 0.0424(3) Uani 1 3 d S . .
Ge Ge 0.18902(4) 0.18902(4) 0.18902(4) 0.0304(3) Uani 1 3 d S . .
N2 N 0.3767(4) 0.1623(4) 0.2107(5) 0.0445(15) Uani 1 1 d . . .
N5 N 0.3018(4) 0.0558(4) 0.2264(4) 0.0390(14) Uani 1 1 d . . .
C1 C 0.3004(4) 0.1387(4) 0.2215(4) 0.0317(14) Uani 1 1 d . . .
C3 C 0.4288(5) 0.0962(6) 0.2093(9) 0.071(3) Uani 1 1 d . . .
C4 C 0.3803(5) 0.0283(6) 0.2173(9) 0.065(3) Uani 1 1 d . . .
C13 C 0.4491(5) 0.2640(5) 0.2987(6) 0.049(2) Uani 1 1 d . . .
H13A H 0.4173 0.2395 0.3431 0.074 Uiso 1 1 calc R . .
H13B H 0.4544 0.3229 0.3080 0.074 Uiso 1 1 calc R . .
H13C H 0.5035 0.2390 0.2971 0.074 Uiso 1 1 calc R . .
C12 C 0.4484(8) 0.2766(9) 0.1427(7) 0.085(4) Uani 1 1 d . . .
H12A H 0.4504 0.3364 0.1417 0.127 Uiso 1 1 calc R . .
H12B H 0.4188 0.2568 0.0945 0.127 Uiso 1 1 calc R . .
H12C H 0.5041 0.2547 0.1423 0.127 Uiso 1 1 calc R . .
C9 C 0.2070(8) -0.0394(6) 0.1578(6) 0.067(3) Uani 1 1 d . . .
H9A H 0.2401 -0.0891 0.1540 0.100 Uiso 1 1 calc R . .
H9B H 0.2197 -0.0034 0.1116 0.100 Uiso 1 1 calc R . .
H9C H 0.1490 -0.0539 0.1565 0.100 Uiso 1 1 calc R . .
C8 C 0.2260(6) 0.0039(5) 0.2363(6) 0.052(2) Uani 1 1 d . . .
H8 H 0.1794 0.0416 0.2481 0.063 Uiso 1 1 calc R . .
C11 C 0.4058(5) 0.2492(5) 0.2176(7) 0.051(2) Uani 1 1 d . . .
H11 H 0.3549 0.2829 0.2203 0.061 Uiso 1 1 calc R . .
C10 C 0.2349(7) -0.0510(6) 0.3069(7) 0.073(3) Uani 1 1 d . . .
H10A H 0.2722 -0.0957 0.2928 0.109 Uiso 1 1 calc R . .
H10B H 0.1814 -0.0735 0.3216 0.109 Uiso 1 1 calc R . .
H10C H 0.2572 -0.0204 0.3533 0.109 Uiso 1 1 calc R . .
C7 C 0.5172(6) 0.0979(9) 0.1903(13) 0.130(8) Uani 1 1 d . . .
H7A H 0.5324 0.0478 0.1612 0.195 Uiso 1 1 calc R . .
H7B H 0.5485 0.1017 0.2412 0.195 Uiso 1 1 calc R . .
H7C H 0.5293 0.1454 0.1558 0.195 Uiso 1 1 calc R . .
C6 C 0.4069(7) -0.0600(7) 0.2213(12) 0.112(6) Uani 1 1 d . . .
H6A H 0.4663 -0.0632 0.2144 0.168 Uiso 1 1 calc R . .
H6B H 0.3801 -0.0909 0.1776 0.168 Uiso 1 1 calc R . .
H6C H 0.3917 -0.0831 0.2744 0.168 Uiso 1 1 calc R . .
I2 I 0.4641(13) 0.0492(4) 0.9833(9) 0.160(4) Uani 0.33 1 d P . .
N1S N 0.5404(17) 0.1106(11) 0.4839(19) 0.106(12) Uiso 0.33 1 d PG A -1
C2S C 0.5925(14) 0.0626(15) 0.4432(17) 0.090(14) Uiso 0.33 1 d PG A -1
H2S H 0.6322 0.0878 0.4092 0.108 Uiso 0.33 1 calc P B -1
C3S C 0.4850(14) 0.0737(13) 0.5314(16) 0.063(8) Uiso 0.33 1 d PG A -1
H3S H 0.4476 0.1070 0.5608 0.076 Uiso 0.33 1 calc P C -1
C4S C 0.4791(17) -0.0109(14) 0.5403(15) 0.075(11) Uiso 0.33 1 d PG A -1
H4S H 0.4387 -0.0344 0.5748 0.090 Uiso 0.33 1 calc P D -1
C5S C 0.5338(19) -0.0601(11) 0.4974(17) 0.075(10) Uiso 0.33 1 d PG A -1
H5S H 0.5316 -0.1179 0.5020 0.090 Uiso 0.33 1 calc P E -1
C6S C 0.5919(15) -0.0226(15) 0.4477(16) 0.077(10) Uiso 0.33 1 d PG A -1
H6S H 0.6301 -0.0543 0.4176 0.093 Uiso 0.33 1 calc P F -1

loop_
_atom_site_aniso_label
_atom_site_aniso_U_11
_atom_site_aniso_U_22
_atom_site_aniso_U_33
_atom_site_aniso_U_23
_atom_site_aniso_U_13
_atom_site_aniso_U_12
I1 0.0424(3) 0.0424(3) 0.0424(3) -0.0029(2) 0.0029(2) 0.0029(2)
Ge 0.0304(3) 0.0304(3) 0.0304(3) -0.0021(3) -0.0021(3) -0.0021(3)
N2 0.037(3) 0.044(4) 0.053(4) -0.009(3) 0.000(3) -0.005(3)
N5 0.028(3) 0.035(3) 0.054(4) -0.009(3) -0.002(3) 0.004(2)
C1 0.020(3) 0.040(3) 0.035(3) -0.002(3) -0.009(3) 0.001(2)
C3 0.024(4) 0.060(6) 0.128(10) -0.038(7) -0.009(5) 0.004(4)
C4 0.039(4) 0.044(5) 0.114(9) -0.026(6) -0.013(6) 0.013(4)
C13 0.040(4) 0.053(5) 0.056(5) -0.006(4) -0.004(4) -0.013(3)
C12 0.078(8) 0.099(10) 0.077(8) 0.004(7) -0.011(6) -0.051(8)
C9 0.081(8) 0.039(5) 0.080(7) 0.000(4) -0.021(6) -0.012(5)
C8 0.049(5) 0.040(4) 0.067(6) 0.001(4) -0.006(4) -0.004(4)
C11 0.030(4) 0.049(4) 0.074(6) -0.018(5) -0.001(4) -0.016(3)
C10 0.100(9) 0.046(5) 0.072(7) 0.009(5) -0.008(7) -0.004(5)
C7 0.034(5) 0.106(11) 0.25(2) -0.065(13) 0.027(10) -0.003(6)
C6 0.077(8) 0.051(6) 0.208(17) -0.048(9) -0.045(10) 0.042(6)
I2 0.287(12) 0.073(3) 0.121(4) -0.001(3) -0.095(6) 0.027(3)

loop_
_atom_type_symbol
_atom_type_description
_atom_type_scat_dispersion_real
_atom_type_scat_dispersion_imag
_atom_type_scat_source
C C 0.0033 0.0016 'International Tables Vol C Tables 4.2.6.8 and 6.1.1.4'
H H 0.0000 0.0000 'International Tables Vol C Tables 4.2.6.8 and 6.1.1.4'
N N 0.0061 0.0033 'International Tables Vol C Tables 4.2.6.8 and 6.1.1.4'
Ge Ge 0.1547 1.8001 'International Tables Vol C Tables 4.2.6.8 and 6.1.1.4'
I I -0.4742 1.8119 'International Tables Vol C Tables 4.2.6.8 and 6.1.1.4'

loop_
_geom_angle_atom_site_label_1
_geom_angle_atom_site_label_2
_geom_angle_atom_site_label_3
_geom_angle
_geom_angle_site_symmetry_1
_geom_angle_site_symmetry_3
C1 Ge C1 103.1(2) 5 .
C1 Ge C1 103.1(2) 5 9
C1 Ge C1 103.1(2) . 9
C1 N2 C3 111.0(7) . .
C1 N2 C11 124.6(6) . .
C3 N2 C11 123.2(6) . .
C1 N5 C4 109.8(6) . .
C1 N5 C8 123.6(6) . .
C4 N5 C8 126.6(7) . .
N2 C1 N5 106.5(6) . .
N2 C1 Ge 133.0(6) . .
N5 C1 Ge 115.3(4) . .
C4 C3 N2 106.0(7) . .
C4 C3 C7 127.0(9) . .
N2 C3 C7 126.4(10) . .
N5 C4 C3 106.6(7) . .
N5 C4 C6 125.6(10) . .
C3 C4 C6 127.7(9) . .
C11 C13 H13A 109.5 . .
C11 C13 H13B 109.5 . .
H13A C13 H13B 109.5 . .
C11 C13 H13C 109.5 . .
H13A C13 H13C 109.5 . .
H13B C13 H13C 109.5 . .
C11 C12 H12A 109.5 . .
C11 C12 H12B 109.5 . .
H12A C12 H12B 109.5 . .
C11 C12 H12C 109.5 . .
H12A C12 H12C 109.5 . .
H12B C12 H12C 109.5 . .
C8 C9 H9A 109.5 . .
C8 C9 H9B 109.5 . .
H9A C9 H9B 109.5 . .
C8 C9 H9C 109.5 . .
H9A C9 H9C 109.5 . .
H9B C9 H9C 109.5 . .
C10 C8 C9 113.9(8) . .
C10 C8 N5 110.2(8) . .
C9 C8 N5 110.1(8) . .
C10 C8 H8 107.5 . .
C9 C8 H8 107.5 . .
N5 C8 H8 107.5 . .
C12 C11 N2 112.0(9) . .
C12 C11 C13 117.0(7) . .
N2 C11 C13 111.3(8) . .
C12 C11 H11 105.1 . .
N2 C11 H11 105.1 . .
C13 C11 H11 105.1 . .
C8 C10 H10A 109.5 . .
C8 C10 H10B 109.5 . .
H10A C10 H10B 109.5 . .
C8 C10 H10C 109.5 . .
H10A C10 H10C 109.5 . .
H10B C10 H10C 109.5 . .
C3 C7 H7A 109.5 . .
C3 C7 H7B 109.5 . .
H7A C7 H7B 109.5 . .
C3 C7 H7C 109.5 . .
H7A C7 H7C 109.5 . .
H7B C7 H7C 109.5 . .
C4 C6 H6A 109.5 . .
C4 C6 H6B 109.5 . .
H6A C6 H6B 109.5 . .
C4 C6 H6C 109.5 . .
H6A C6 H6C 109.5 . .
H6B C6 H6C 109.5 . .
I2 I2 I2 60.000(1) 12_565 6_456
C3S N1S C2S 117.1 . .
N1S C2S C6S 123.7 . .
N1S C2S H2S 118.1 . .
C6S C2S H2S 118.1 . .
N1S C3S C4S 123.8 . .
N1S C3S H3S 118.1 . .
C4S C3S H3S 118.1 . .
C5S C4S C3S 118.4 . .
C5S C4S H4S 120.8 . .
C3S C4S H4S 120.8 . .
C6S C5S C4S 118.6 . .
C6S C5S H5S 120.7 . .
C4S C5S H5S 120.7 . .
C5S C6S C2S 118.4 . .
C5S C6S H6S 120.8 . .
C2S C6S H6S 120.8 . .

loop_
_geom_bond_atom_site_label_1
_geom_bond_atom_site_label_2
_geom_bond_distance
_geom_bond_site_symmetry_2
Ge C1 2.070(6) 5
Ge C1 2.070(6) .
Ge C1 2.070(6) 9
N2 C1 1.319(9) .
N2 C3 1.379(11) .
N2 C11 1.504(10) .
N5 C1 1.358(9) .
N5 C4 1.369(10) .
N5 C8 1.514(11) .
C3 C4 1.372(13) .
C3 C7 1.481(13) .
C4 C6 1.511(13) .
C13 C11 1.524(13) .
C13 H13A 0.9800 .
C13 H13B 0.9800 .
C13 H13C 0.9800 .
C12 C11 1.479(14) .
C12 H12A 0.9800 .
C12 H12B 0.9800 .
C12 H12C 0.9800 .
C9 C8 1.499(13) .
C9 H9A 0.9800 .
C9 H9B 0.9800 .
C9 H9C 0.9800 .
C8 C10 1.472(13) .
C8 H8 1.0000 .
C11 H11 1.0000 .
C10 H10A 0.9800 .
C10 H10B 0.9800 .
C10 H10C 0.9800 .
C7 H7A 0.9800 .
C7 H7B 0.9800 .
C7 H7C 0.9800 .
C6 H6A 0.9800 .
C6 H6B 0.9800 .
C6 H6C 0.9800 .
I2 I2 0.656(17) 12_565
I2 I2 0.656(17) 6_456
N1S C3S 1.3385 .
N1S C2S 1.3386 .
C2S C6S 1.3961 .
C2S H2S 0.9500 .
C3S C4S 1.3961 .
C3S H3S 0.9500 .
C4S C5S 1.3942 .
C4S H4S 0.9500 .
C5S C6S 1.3940 .
C5S H5S 0.9500 .
C6S H6S 0.9500 .
